data_7707765
loop_
_publ_author_name
'Zhang, Tie'
'Song, Shuang-Teng'
'Zhu, Hao-Nan'
'Chu, Lu-Lu'
'Fu, Da-Wei'
'Zhang, Yi'

_publ_section_title
;
 Unique cation-template three-dimensional hybrid material demonstrates
 dielectric switchable response.
;
_journal_issue 29
_journal_name_full 'Dalton transactions (Cambridge, England : 2003)'
_journal_page_first 10142
_journal_page_last 10146
_journal_paper_doi 10.1039/d1dt01812d
_journal_volume 50
_journal_year 2021
_chemical_formula_moiety 'B3 F12 K, C7 H16 N2'
_chemical_formula_sum 'C7 H16 B3 F12 K N2'
_chemical_formula_weight 427.75
_space_group_IT_number 14
_space_group_name_Hall '-P 2ybc'
_space_group_name_H-M_alt 'P 1 21/c 1'
_symmetry_cell_setting monoclinic
_symmetry_space_group_name_H-M 'P 1 21/c 1'
_atom_sites_solution_hydrogens geom
_atom_sites_solution_primary direct
_atom_sites_solution_secondary difmap
_audit_creation_method SHELXL-97
_audit_update_record
;
2021-05-27 deposited with the CCDC.	2021-06-28 downloaded from the CCDC.
;
_cell_angle_alpha 90.00
_cell_angle_beta 119.608(3)
_cell_angle_gamma 90.00
_cell_formula_units_Z 4
_cell_length_a 9.8794(4)
_cell_length_b 8.9060(4)
_cell_length_c 19.7825(8)
_cell_measurement_reflns_used 5228
_cell_measurement_temperature 293(2)
_cell_measurement_theta_max 30.7550
_cell_measurement_theta_min 2.5810
_cell_volume 1513.31(12)
_computing_structure_refinement 'SHELXL-97 (Sheldrick, 1997)'
_computing_structure_solution 'SHELXS-97 (Sheldrick, 1990)'
_diffrn_ambient_temperature 293(2)
_diffrn_measured_fraction_theta_full 0.960
_diffrn_measured_fraction_theta_max 0.960
_diffrn_measurement_device_type 'XtaLAB Synergy R, DW system, HyPix'
_diffrn_radiation_monochromator graphite
_diffrn_radiation_source 'fine-focus sealed tube'
_diffrn_radiation_type MoK\a
_diffrn_radiation_wavelength 0.71073
_diffrn_reflns_av_R_equivalents 0.0137
_diffrn_reflns_av_sigmaI/netI 0.0159
_diffrn_reflns_limit_h_max 10
_diffrn_reflns_limit_h_min -11
_diffrn_reflns_limit_k_max 10
_diffrn_reflns_limit_k_min -9
_diffrn_reflns_limit_l_max 22
_diffrn_reflns_limit_l_min -22
_diffrn_reflns_number 6694
_diffrn_reflns_theta_full 24.25
_diffrn_reflns_theta_max 24.25
_diffrn_reflns_theta_min 2.58
_exptl_absorpt_coefficient_mu 0.480
_exptl_crystal_density_diffrn 1.878
_exptl_crystal_density_method 'not measured'
_exptl_crystal_description Strip
_exptl_crystal_F_000 856.0
_refine_diff_density_max 1.864
_refine_diff_density_min -1.490
_refine_diff_density_rms 0.200
_refine_ls_extinction_method none
_refine_ls_goodness_of_fit_ref 1.163
_refine_ls_hydrogen_treatment mixed
_refine_ls_matrix_type full
_refine_ls_number_parameters 234
_refine_ls_number_reflns 2351
_refine_ls_number_restraints 24
_refine_ls_restrained_S_all 1.198
_refine_ls_R_factor_all 0.1498
_refine_ls_R_factor_gt 0.1424
_refine_ls_shift/su_max 0.092
_refine_ls_shift/su_mean 0.003
_refine_ls_structure_factor_coef Fsqd
_refine_ls_weighting_details 'calc w=1/[\s^2^(Fo^2^)+(0.0400P)^2^+30.0000P] where P=(Fo^2^+2Fc^2^)/3'
_refine_ls_weighting_scheme calc
_refine_ls_wR_factor_gt 0.2964
_refine_ls_wR_factor_ref 0.2987
_reflns_number_gt 2123
_reflns_number_total 2450
_reflns_threshold_expression >2sigma(I)
_cod_data_source_file d1dt01812d2.cif
_cod_data_source_block 1
_cod_depositor_comments 'Adding full bibliography for 7707765--7707766.cif.'
_cod_original_cell_volume 1513.31(11)
_cod_original_sg_symbol_H-M P21/c
_cod_database_code 7707765

loop_
_symmetry_equiv_pos_as_xyz
'x, y, z'
'-x, y+1/2, -z+1/2'
'-x, -y, -z'
'x, -y-1/2, z-1/2'

loop_
_atom_site_label
_atom_site_type_symbol
_atom_site_fract_x
_atom_site_fract_y
_atom_site_fract_z
_atom_site_U_iso_or_equiv
_atom_site_adp_type
_atom_site_occupancy
_atom_site_symmetry_multiplicity
_atom_site_calc_flag
_atom_site_refinement_flags
_atom_site_disorder_assembly
_atom_site_disorder_group
K1 K 0.0081(3) -0.0105(3) 0.26670(13) 0.0694(7) Uani 1 1 d . . .
F2 F 0.1098(8) 0.1202(6) 0.3849(3) 0.0826(19) Uani 1 1 d . . .
F4 F 0.0361(14) 0.3271(15) 0.3371(7) 0.070(3) Uani 0.50 1 d PU . .
F6 F 0.2950(10) 0.3139(12) 0.4088(5) 0.0505(9) Uani 0.50 1 d PU . .
F7 F 0.1538(5) 0.3078(5) 0.4678(2) 0.0404(11) Uani 1 1 d . . .
F8 F 0.2355(7) -0.1556(7) 0.3368(3) 0.087(2) Uani 1 1 d U . .
F10 F 0.3553(8) -0.2112(12) 0.2755(4) 0.119(3) Uani 1 1 d U . .
F12 F -0.2186(9) 0.1237(8) 0.2122(6) 0.178(6) Uani 1 1 d . . .
F13 F 0.4402(5) -0.3112(5) 0.3918(2) 0.0413(12) Uani 1 1 d . . .
F14 F 0.2831(4) 0.1937(5) 0.1675(2) 0.0382(11) Uani 1 1 d . . .
F15 F 0.0232(6) 0.1867(9) 0.0974(3) 0.079(2) Uani 1 1 d . . .
F16 F 0.1395(6) 0.1355(7) 0.2225(3) 0.0694(17) Uani 1 1 d . . .
F17 F -0.1413(7) -0.1313(6) 0.3138(4) 0.0856(17) Uani 1 1 d . . .
B1 B 0.3122(8) -0.2651(9) 0.3230(4) 0.0263(18) Uani 1 1 d . . .
B2 B 0.1611(8) 0.2631(9) 0.4023(4) 0.0251(18) Uani 1 1 d . . .
B7 B 0.1443(9) 0.2229(9) 0.1672(4) 0.0258(18) Uani 1 1 d . . .
N1 N 0.3390(6) 0.9315(6) 0.0905(3) 0.0279(14) Uani 1 1 d . . .
H1 H 0.3410 1.0335 0.0933 0.033 Uiso 1 1 d R . .
N2 N 0.3317(5) 0.6499(5) 0.0831(3) 0.0152(11) Uani 1 1 d . . .
C5 C 0.4738(7) 0.7014(8) 0.1557(3) 0.0259(16) Uani 1 1 d . . .
H5A H 0.5664 0.6641 0.1560 0.031 Uiso 1 1 calc R . .
H5B H 0.4722 0.6611 0.2008 0.031 Uiso 1 1 calc R . .
C6 C 0.4792(8) 0.8698(8) 0.1599(4) 0.036(2) Uani 1 1 d . . .
H6A H 0.4809 0.9029 0.2070 0.043 Uiso 1 1 calc R . .
H6B H 0.5728 0.9060 0.1610 0.043 Uiso 1 1 calc R . .
C8 C 0.1969(7) 0.8774(8) 0.0886(5) 0.0368(19) Uani 1 1 d . . .
H8A H 0.1062 0.9205 0.0444 0.044 Uiso 1 1 calc R . .
H8B H 0.1965 0.9082 0.1356 0.044 Uiso 1 1 calc R . .
C9 C 0.1905(6) 0.7079(8) 0.0825(4) 0.0244(15) Uani 1 1 d . . .
H9A H 0.1834 0.6655 0.1258 0.029 Uiso 1 1 calc R . .
H9B H 0.0986 0.6778 0.0347 0.029 Uiso 1 1 calc R . .
C10 C 0.3380(7) 0.7140(8) 0.0138(3) 0.0246(15) Uani 1 1 d . . .
H10A H 0.2480 0.6808 -0.0340 0.029 Uiso 1 1 calc R . .
H10B H 0.4309 0.6785 0.0138 0.029 Uiso 1 1 calc R . .
C11 C 0.3400(9) 0.8838(8) 0.0179(4) 0.0369(18) Uani 1 1 d . . .
H11A H 0.2495 0.9242 -0.0274 0.044 Uiso 1 1 calc R . .
H11B H 0.4325 0.9221 0.0185 0.044 Uiso 1 1 calc R . .
C13 C 0.3265(10) 0.4840(8) 0.0784(5) 0.047(2) Uani 1 1 d . . .
H13A H 0.3186 0.4437 0.1214 0.070 Uiso 1 1 calc R . .
H13B H 0.4198 0.4474 0.0804 0.070 Uiso 1 1 calc R . .
H13C H 0.2377 0.4532 0.0305 0.070 Uiso 1 1 calc R . .
F4' F 0.0861(15) 0.3676(15) 0.3470(7) 0.070(3) Uani 0.50 1 d P . .
F6' F 0.3121(12) 0.2377(14) 0.4244(6) 0.062(3) Uiso 0.50 1 d P . .

loop_
_atom_site_aniso_label
_atom_site_aniso_U_11
_atom_site_aniso_U_22
_atom_site_aniso_U_33
_atom_site_aniso_U_23
_atom_site_aniso_U_13
_atom_site_aniso_U_12
K1 0.0746(12) 0.0696(15) 0.0644(13) -0.0002(11) 0.0348(10) -0.0022(12)
F2 0.137(4) 0.050(3) 0.069(3) -0.031(3) 0.057(3) -0.033(3)
F4 0.084(5) 0.066(5) 0.049(3) 0.019(3) 0.024(3) 0.009(4)
F6 0.0502(11) 0.0510(11) 0.0510(11) -0.0002(8) 0.0256(7) -0.0004(8)
F7 0.053(2) 0.040(2) 0.0392(19) -0.0048(18) 0.0309(16) 0.001(2)
F8 0.104(3) 0.093(4) 0.057(3) 0.002(3) 0.034(3) 0.060(3)
F10 0.101(3) 0.203(7) 0.081(3) 0.041(4) 0.067(3) 0.020(4)
F12 0.080(5) 0.051(4) 0.223(10) 0.020(5) -0.064(6) 0.013(4)
F13 0.036(2) 0.044(3) 0.030(2) 0.0057(19) 0.0053(16) 0.0091(19)
F14 0.0262(16) 0.045(3) 0.047(2) 0.0017(19) 0.0205(15) 0.0036(18)
F15 0.037(2) 0.135(6) 0.041(3) -0.015(3) 0.000(2) 0.012(3)
F16 0.063(3) 0.090(4) 0.065(3) 0.033(3) 0.039(2) -0.004(3)
F17 0.120(3) 0.037(3) 0.153(4) 0.022(3) 0.107(3) 0.001(3)
B1 0.026(3) 0.035(4) 0.022(3) -0.005(3) 0.014(2) 0.002(3)
B2 0.020(3) 0.027(4) 0.027(3) 0.000(3) 0.011(3) 0.000(3)
B7 0.034(3) 0.024(4) 0.019(3) 0.003(3) 0.013(3) 0.006(3)
N1 0.035(3) 0.013(3) 0.040(3) -0.004(2) 0.021(2) -0.003(2)
N2 0.018(2) 0.013(2) 0.014(2) 0.0021(18) 0.0066(17) 0.0005(19)
C5 0.012(3) 0.044(4) 0.011(3) 0.004(3) -0.002(2) 0.003(3)
C6 0.032(3) 0.038(4) 0.026(3) -0.014(3) 0.005(3) -0.015(3)
C8 0.026(3) 0.033(4) 0.061(4) -0.004(3) 0.028(3) 0.007(3)
C9 0.013(2) 0.034(4) 0.031(3) 0.000(3) 0.014(2) -0.005(2)
C10 0.031(3) 0.032(4) 0.015(2) 0.001(2) 0.015(2) 0.003(3)
C11 0.053(4) 0.028(4) 0.038(3) 0.012(3) 0.029(3) 0.001(3)
C13 0.066(5) 0.017(4) 0.055(4) 0.001(3) 0.028(4) 0.000(3)
F4' 0.084(5) 0.066(5) 0.049(3) 0.019(3) 0.024(3) 0.009(4)

loop_
_atom_type_symbol
_atom_type_description
_atom_type_scat_dispersion_real
_atom_type_scat_dispersion_imag
_atom_type_scat_source
C C 0.0033 0.0016 'International Tables Vol C Tables 4.2.6.8 and 6.1.1.4'
H H 0.0000 0.0000 'International Tables Vol C Tables 4.2.6.8 and 6.1.1.4'
B B 0.0013 0.0007 'International Tables Vol C Tables 4.2.6.8 and 6.1.1.4'
F F 0.0171 0.0103 'International Tables Vol C Tables 4.2.6.8 and 6.1.1.4'
K K 0.2009 0.2494 'International Tables Vol C Tables 4.2.6.8 and 6.1.1.4'
N N 0.0061 0.0033 'International Tables Vol C Tables 4.2.6.8 and 6.1.1.4'

loop_
_geom_angle_atom_site_label_1
_geom_angle_atom_site_label_2
_geom_angle_atom_site_label_3
_geom_angle
_geom_angle_site_symmetry_1
_geom_angle_site_symmetry_3
_geom_angle_publ_flag
F4' K1 F12 87.5(4) 2_545 . ?
F4' K1 F16 85.7(4) 2_545 . ?
F12 K1 F16 97.5(3) . . ?
F4' K1 F4 13.7(5) 2_545 2_545 ?
F12 K1 F4 101.1(4) . 2_545 ?
F16 K1 F4 85.0(4) . 2_545 ?
F4' K1 F2 178.8(5) 2_545 . ?
F12 K1 F2 92.8(3) . . ?
F16 K1 F2 93.1(2) . . ?
F4 K1 F2 166.2(3) 2_545 . ?
F4' K1 F8 97.3(4) 2_545 . ?
F12 K1 F8 172.3(4) . . ?
F16 K1 F8 88.9(2) . . ?
F4 K1 F8 83.6(3) 2_545 . ?
F2 K1 F8 82.6(2) . . ?
F4' K1 F17 98.3(5) 2_545 . ?
F12 K1 F17 76.5(3) . . ?
F16 K1 F17 172.6(3) . . ?
F4 K1 F17 100.4(4) 2_545 . ?
F2 K1 F17 82.9(2) . . ?
F8 K1 F17 96.8(2) . . ?
F4' K1 F4 141.1(4) 2_545 . ?
F12 K1 F4 65.0(3) . . ?
F16 K1 F4 72.3(3) . . ?
F4 K1 F4 150.7(4) 2_545 . ?
F2 K1 F4 38.2(3) . . ?
F8 K1 F4 113.5(3) . . ?
F17 K1 F4 100.9(3) . . ?
F4' K1 B2 161.1(4) 2_545 . ?
F12 K1 B2 87.0(3) . . ?
F16 K1 B2 77.2(2) . . ?
F4 K1 B2 161.3(4) 2_545 . ?
F2 K1 B2 17.8(2) . . ?
F8 K1 B2 90.3(2) . . ?
F17 K1 B2 97.9(2) . . ?
F4 K1 B2 24.1(2) . . ?
F4' K1 B7 90.3(4) 2_545 2_545 ?
F12 K1 B7 91.7(3) . 2_545 ?
F16 K1 B7 169.7(2) . 2_545 ?
F4 K1 B7 88.9(4) 2_545 2_545 ?
F2 K1 B7 90.9(2) . 2_545 ?
F8 K1 B7 82.3(2) . 2_545 ?
F17 K1 B7 17.6(2) . 2_545 ?
F4 K1 B7 116.0(3) . 2_545 ?
B2 K1 B7 107.9(2) . 2_545 ?
F4' K1 B1 82.5(4) 2_545 . ?
F12 K1 B1 169.2(3) . . ?
F16 K1 B1 86.0(2) . . ?
F4 K1 B1 68.9(3) 2_545 . ?
F2 K1 B1 97.3(2) . . ?
F8 K1 B1 14.85(18) . . ?
F17 K1 B1 100.7(2) . . ?
F4 K1 B1 125.8(2) . . ?
B2 K1 B1 103.82(18) . . ?
B7 K1 B1 84.2(2) 2_545 . ?
F4' K1 B1 88.3(4) 2_545 2 ?
F12 K1 B1 8.1(3) . 2 ?
F16 K1 B1 89.6(2) . 2 ?
F4 K1 B1 102.0(3) 2_545 2 ?
F2 K1 B1 91.7(2) . 2 ?
F8 K1 B1 174.1(2) . 2 ?
F17 K1 B1 84.3(2) . 2 ?
F4 K1 B1 60.6(2) . 2 ?
B2 K1 B1 83.74(18) . 2 ?
B7 K1 B1 99.7(2) 2_545 2 ?
B1 K1 B1 170.12(9) . 2 ?
B2 F2 K1 130.1(5) . . ?
F4' F4 B2 73.5(19) . . ?
F4' F4 K1 70(2) . 2 ?
B2 F4 K1 138.8(9) . 2 ?
F4' F4 K1 128(3) . . ?
B2 F4 K1 82.4(7) . . ?
K1 F4 K1 104.6(4) 2 . ?
F6' F6 B2 74.9(13) . . ?
B1 F8 K1 138.4(4) . . ?
B1 F12 K1 157.7(8) 2 . ?
B7 F16 K1 151.7(4) . . ?
B7 F17 K1 130.6(5) 2_545 . ?
F10 B1 F12 107.2(9) . 2_545 ?
F10 B1 F8 107.3(8) . . ?
F12 B1 F8 109.8(8) 2_545 . ?
F10 B1 F13 110.7(6) . . ?
F12 B1 F13 111.3(7) 2_545 . ?
F8 B1 F13 110.4(6) . . ?
F10 B1 K1 93.9(5) . . ?
F12 B1 K1 92.9(5) 2_545 . ?
F8 B1 K1 26.8(3) . . ?
F13 B1 K1 137.1(5) . . ?
F10 B1 K1 113.5(5) . 2_545 ?
F12 B1 K1 14.3(5) 2_545 2_545 ?
F8 B1 K1 95.5(5) . 2_545 ?
F13 B1 K1 117.9(5) . 2_545 ?
K1 B1 K1 79.87(15) . 2_545 ?
F4' B2 F6' 117.1(10) . . ?
F4' B2 F6 88.0(9) . . ?
F6' B2 F6 31.4(6) . . ?
F4' B2 F2 117.2(8) . . ?
F6' B2 F2 98.1(8) . . ?
F6 B2 F2 124.8(8) . . ?
F4' B2 F7 107.3(9) . . ?
F6' B2 F7 107.8(7) . . ?
F6 B2 F7 108.5(7) . . ?
F2 B2 F7 108.8(7) . . ?
F4' B2 F4 23.6(8) . . ?
F6' B2 F4 134.4(10) . . ?
F6 B2 F4 109.4(9) . . ?
F2 B2 F4 95.7(7) . . ?
F7 B2 F4 108.4(8) . . ?
F4' B2 K1 90.1(7) . . ?
F6' B2 K1 97.2(6) . . ?
F6 B2 K1 110.6(6) . . ?
F2 B2 K1 32.1(3) . . ?
F7 B2 K1 137.5(5) . . ?
F4 B2 K1 73.5(6) . . ?
F4' B2 K1 12.6(7) . 2 ?
F6' B2 K1 109.3(7) . 2 ?
F6 B2 K1 83.2(5) . 2 ?
F2 B2 K1 110.7(4) . 2 ?
F7 B2 K1 119.9(4) . 2 ?
F4 B2 K1 26.2(6) . 2 ?
K1 B2 K1 80.99(15) . 2 ?
F15 B7 F17 112.6(7) . 2 ?
F15 B7 F16 108.7(7) . . ?
F17 B7 F16 108.1(7) 2 . ?
F15 B7 F14 109.6(6) . . ?
F17 B7 F14 109.5(6) 2 . ?
F16 B7 F14 108.3(6) . . ?
F15 B7 K1 102.9(5) . 2 ?
F17 B7 K1 31.8(4) 2 2 ?
F16 B7 K1 83.8(5) . 2 ?
F14 B7 K1 138.6(5) . 2 ?
F15 B7 K1 92.3(5) . . ?
F17 B7 K1 109.9(5) 2 . ?
F16 B7 K1 17.8(3) . . ?
F14 B7 K1 122.0(4) . . ?
K1 B7 K1 80.47(18) 2 . ?
C8 N1 C6 110.1(6) . . ?
C8 N1 C11 109.9(5) . . ?
C6 N1 C11 109.5(6) . . ?
C8 N1 H1 108.8 . . ?
C6 N1 H1 109.2 . . ?
C11 N1 H1 109.3 . . ?
C9 N2 C13 110.1(6) . . ?
C9 N2 C10 108.7(4) . . ?
C13 N2 C10 109.6(6) . . ?
C9 N2 C5 109.5(5) . . ?
C13 N2 C5 110.6(5) . . ?
C10 N2 C5 108.3(5) . . ?
N2 C5 C6 110.4(5) . . ?
N2 C5 H5A 109.6 . . ?
C6 C5 H5A 109.6 . . ?
N2 C5 H5B 109.6 . . ?
C6 C5 H5B 109.6 . . ?
H5A C5 H5B 108.1 . . ?
N1 C6 C5 109.0(5) . . ?
N1 C6 H6A 109.9 . . ?
C5 C6 H6A 109.9 . . ?
N1 C6 H6B 109.9 . . ?
C5 C6 H6B 109.9 . . ?
H6A C6 H6B 108.3 . . ?
N1 C8 C9 109.4(6) . . ?
N1 C8 H8A 109.8 . . ?
C9 C8 H8A 109.8 . . ?
N1 C8 H8B 109.8 . . ?
C9 C8 H8B 109.8 . . ?
H8A C8 H8B 108.3 . . ?
N2 C9 C8 110.2(5) . . ?
N2 C9 H9A 109.6 . . ?
C8 C9 H9A 109.6 . . ?
N2 C9 H9B 109.6 . . ?
C8 C9 H9B 109.6 . . ?
H9A C9 H9B 108.1 . . ?
N2 C10 C11 109.4(5) . . ?
N2 C10 H10A 109.8 . . ?
C11 C10 H10A 109.8 . . ?
N2 C10 H10B 109.8 . . ?
C11 C10 H10B 109.8 . . ?
H10A C10 H10B 108.2 . . ?
C10 C11 N1 109.1(6) . . ?
C10 C11 H11A 109.9 . . ?
N1 C11 H11A 109.9 . . ?
C10 C11 H11B 109.9 . . ?
N1 C11 H11B 109.9 . . ?
H11A C11 H11B 108.3 . . ?
N2 C13 H13A 109.5 . . ?
N2 C13 H13B 109.5 . . ?
H13A C13 H13B 109.5 . . ?
N2 C13 H13C 109.5 . . ?
H13A C13 H13C 109.5 . . ?
H13B C13 H13C 109.5 . . ?
F4 F4' B2 83(2) . . ?
F4 F4' K1 96(2) . 2 ?
B2 F4' K1 159.8(11) . 2 ?
F6 F6' B2 73.7(13) . . ?

loop_
_geom_bond_atom_site_label_1
_geom_bond_atom_site_label_2
_geom_bond_distance
_geom_bond_site_symmetry_2
_geom_bond_publ_flag
K1 F4' 2.244(13) 2_545 ?
K1 F12 2.285(8) . ?
K1 F16 2.294(6) . ?
K1 F4 2.370(13) 2_545 ?
K1 F2 2.347(6) . ?
K1 F8 2.359(6) . ?
K1 F17 2.359(7) . ?
K1 F4 3.267(14) . ?
K1 B2 3.378(8) . ?
K1 B7 3.401(9) 2_545 ?
K1 B1 3.479(8) . ?
K1 B1 3.520(8) 2 ?
F2 B2 1.350(10) . ?
F4 F4' 0.56(2) . ?
F4 B2 1.393(13) . ?
F4 K1 2.370(13) 2 ?
F6 F6' 0.729(14) . ?
F6 B2 1.343(13) . ?
F7 B2 1.390(9) . ?
F8 B1 1.343(10) . ?
F10 B1 1.300(11) . ?
F12 B1 1.298(10) 2 ?
F13 B1 1.385(8) . ?
F14 B7 1.392(9) . ?
F15 B7 1.345(8) . ?
F16 B7 1.363(9) . ?
F17 B7 1.356(9) 2_545 ?
B1 F12 1.298(10) 2_545 ?
B1 K1 3.520(8) 2_545 ?
B2 F4' 1.346(14) . ?
B2 F6' 1.351(13) . ?
B2 K1 3.538(8) 2 ?
B7 F17 1.356(9) 2 ?
B7 K1 3.400(9) 2 ?
N1 C8 1.467(9) . ?
N1 C6 1.492(8) . ?
N1 C11 1.503(10) . ?
N1 H1 0.9100 . ?
N2 C9 1.482(8) . ?
N2 C13 1.480(9) . ?
N2 C10 1.515(8) . ?
N2 C5 1.501(7) . ?
C5 C6 1.501(10) . ?
C5 H5A 0.9700 . ?
C5 H5B 0.9700 . ?
C6 H6A 0.9700 . ?
C6 H6B 0.9700 . ?
C8 C9 1.513(10) . ?
C8 H8A 0.9700 . ?
C8 H8B 0.9700 . ?
C9 H9A 0.9700 . ?
C9 H9B 0.9700 . ?
C10 C11 1.513(10) . ?
C10 H10A 0.9700 . ?
C10 H10B 0.9700 . ?
C11 H11A 0.9700 . ?
C11 H11B 0.9700 . ?
C13 H13A 0.9600 . ?
C13 H13B 0.9600 . ?
C13 H13C 0.9600 . ?
F4' K1 2.244(13) 2 ?

loop_
_geom_torsion_atom_site_label_1
_geom_torsion_atom_site_label_2
_geom_torsion_atom_site_label_3
_geom_torsion_atom_site_label_4
_geom_torsion
_geom_torsion_site_symmetry_1
_geom_torsion_site_symmetry_2
_geom_torsion_site_symmetry_3
_geom_torsion_site_symmetry_4
_geom_torsion_publ_flag
F4' K1 F2 B2 30(20) 2_545 . . . ?
F12 K1 F2 B2 -71.2(7) . . . . ?
F16 K1 F2 B2 26.5(7) . . . . ?
F4 K1 F2 B2 108.1(18) 2_545 . . . ?
F8 K1 F2 B2 115.0(7) . . . . ?
F17 K1 F2 B2 -147.2(7) . . . . ?
F4 K1 F2 B2 -29.4(7) . . . . ?
B7 K1 F2 B2 -162.9(7) 2_545 . . . ?
B1 K1 F2 B2 112.8(7) . . . . ?
B1 K1 F2 B2 -63.2(7) 2 . . . ?
F4' K1 F4 F4' -95(3) 2_545 . . . ?
F12 K1 F4 F4' -143(3) . . . . ?
F16 K1 F4 F4' -36(3) . . . . ?
F4 K1 F4 F4' -77(3) 2_545 . . . ?
F2 K1 F4 F4' 84(3) . . . . ?
F8 K1 F4 F4' 45(3) . . . . ?
F17 K1 F4 F4' 147(3) . . . . ?
B2 K1 F4 F4' 62(3) . . . . ?
B7 K1 F4 F4' 138(3) 2_545 . . . ?
B1 K1 F4 F4' 35(3) . . . . ?
B1 K1 F4 F4' -136(3) 2 . . . ?
F4' K1 F4 B2 -156.8(7) 2_545 . . . ?
F12 K1 F4 B2 154.3(9) . . . . ?
F16 K1 F4 B2 -98.2(7) . . . . ?
F4 K1 F4 B2 -139.2(9) 2_545 . . . ?
F2 K1 F4 B2 21.6(5) . . . . ?
F8 K1 F4 B2 -17.5(8) . . . . ?
F17 K1 F4 B2 84.9(7) . . . . ?
B7 K1 F4 B2 75.3(7) 2_545 . . . ?
B1 K1 F4 B2 -27.0(9) . . . . ?
B1 K1 F4 B2 161.9(8) 2 . . . ?
F4' K1 F4 K1 -18.3(11) 2_545 . . 2 ?
F12 K1 F4 K1 -67.2(5) . . . 2 ?
F16 K1 F4 K1 40.3(4) . . . 2 ?
F4 K1 F4 K1 -0.7(2) 2_545 . . 2 ?
F2 K1 F4 K1 160.1(8) . . . 2 ?
F8 K1 F4 K1 121.1(4) . . . 2 ?
F17 K1 F4 K1 -136.6(4) . . . 2 ?
B2 K1 F4 K1 138.5(10) . . . 2 ?
B7 K1 F4 K1 -146.2(4) 2_545 . . 2 ?
B1 K1 F4 K1 111.6(4) . . . 2 ?
B1 K1 F4 K1 -59.6(3) 2 . . 2 ?
F4' K1 F8 B1 7.1(10) 2_545 . . . ?
F12 K1 F8 B1 135.0(19) . . . . ?
F16 K1 F8 B1 -78.4(9) . . . . ?
F4 K1 F8 B1 6.7(9) 2_545 . . . ?
F2 K1 F8 B1 -171.7(9) . . . . ?
F17 K1 F8 B1 106.4(9) . . . . ?
F4 K1 F8 B1 -148.5(9) . . . . ?
B2 K1 F8 B1 -155.6(9) . . . . ?
B7 K1 F8 B1 96.4(9) 2_545 . . . ?
B1 K1 F8 B1 -153.7(19) 2 . . . ?
F4' K1 F12 B1 -96(2) 2_545 . . 2 ?
F16 K1 F12 B1 -11(2) . . . 2 ?
F4 K1 F12 B1 -97(2) 2_545 . . 2 ?
F2 K1 F12 B1 83(2) . . . 2 ?
F8 K1 F12 B1 136(2) . . . 2 ?
F17 K1 F12 B1 165(2) . . . 2 ?
F4 K1 F12 B1 56(2) . . . 2 ?
B2 K1 F12 B1 66(2) . . . 2 ?
B7 K1 F12 B1 174(2) 2_545 . . 2 ?
B1 K1 F12 B1 -118.9(14) . . . 2 ?
F4' K1 F16 B7 50.6(12) 2_545 . . . ?
F12 K1 F16 B7 -36.3(12) . . . . ?
F4 K1 F16 B7 64.2(12) 2_545 . . . ?
F2 K1 F16 B7 -129.5(11) . . . . ?
F8 K1 F16 B7 147.9(11) . . . . ?
F17 K1 F16 B7 -72(2) . . . . ?
F4 K1 F16 B7 -97.0(12) . . . . ?
B2 K1 F16 B7 -121.5(12) . . . . ?
B7 K1 F16 B7 117.5(13) 2_545 . . . ?
B1 K1 F16 B7 133.4(12) . . . . ?
B1 K1 F16 B7 -37.8(12) 2 . . . ?
F4' K1 F17 B7 63.6(7) 2_545 . . 2_545 ?
F12 K1 F17 B7 148.9(7) . . . 2_545 ?
F16 K1 F17 B7 -174.2(15) . . . 2_545 ?
F4 K1 F17 B7 49.9(7) 2_545 . . 2_545 ?
F2 K1 F17 B7 -116.5(6) . . . 2_545 ?
F8 K1 F17 B7 -34.8(7) . . . 2_545 ?
F4 K1 F17 B7 -150.4(6) . . . 2_545 ?
B2 K1 F17 B7 -126.1(6) . . . 2_545 ?
B1 K1 F17 B7 -20.3(7) . . . 2_545 ?
B1 K1 F17 B7 151.0(6) 2 . . 2_545 ?
K1 F8 B1 F10 62.5(10) . . . . ?
K1 F8 B1 F12 -53.7(12) . . . 2_545 ?
K1 F8 B1 F13 -176.8(6) . . . . ?
K1 F8 B1 K1 -54.2(8) . . . 2_545 ?
F4' K1 B1 F10 65.2(6) 2_545 . . . ?
F12 K1 B1 F10 88(2) . . . . ?
F16 K1 B1 F10 -21.0(5) . . . . ?
F4 K1 B1 F10 65.2(6) 2_545 . . . ?
F2 K1 B1 F10 -113.6(5) . . . . ?
F8 K1 B1 F10 -122.0(11) . . . . ?
F17 K1 B1 F10 162.3(5) . . . . ?
F4 K1 B1 F10 -85.8(6) . . . . ?
B2 K1 B1 F10 -96.8(5) . . . . ?
B7 K1 B1 F10 156.2(5) 2_545 . . . ?
B1 K1 B1 F10 42.5(16) 2 . . . ?
F4' K1 B1 F12 -42.3(8) 2_545 . . 2_545 ?
F12 K1 B1 F12 -19(3) . . . 2_545 ?
F16 K1 B1 F12 -128.4(7) . . . 2_545 ?
F4 K1 B1 F12 -42.3(8) 2_545 . . 2_545 ?
F2 K1 B1 F12 138.9(7) . . . 2_545 ?
F8 K1 B1 F12 130.6(13) . . . 2_545 ?
F17 K1 B1 F12 54.8(7) . . . 2_545 ?
F4 K1 B1 F12 166.8(7) . . . 2_545 ?
B2 K1 B1 F12 155.8(7) . . . 2_545 ?
B7 K1 B1 F12 48.8(7) 2_545 . . 2_545 ?
B1 K1 B1 F12 -64.9(15) 2 . . 2_545 ?
F4' K1 B1 F8 -172.9(10) 2_545 . . . ?
F12 K1 B1 F8 -150(2) . . . . ?
F16 K1 B1 F8 101.0(9) . . . . ?
F4 K1 B1 F8 -172.9(10) 2_545 . . . ?
F2 K1 B1 F8 8.3(9) . . . . ?
F17 K1 B1 F8 -75.8(9) . . . . ?
F4 K1 B1 F8 36.2(10) . . . . ?
B2 K1 B1 F8 25.2(9) . . . . ?
B7 K1 B1 F8 -81.8(9) 2_545 . . . ?
B1 K1 B1 F8 164.5(13) 2 . . . ?
F4' K1 B1 F13 -168.4(8) 2_545 . . . ?
F12 K1 B1 F13 -145.4(19) . . . . ?
F16 K1 B1 F13 105.4(7) . . . . ?
F4 K1 B1 F13 -168.4(9) 2_545 . . . ?
F2 K1 B1 F13 12.8(8) . . . . ?
F8 K1 B1 F13 4.5(8) . . . . ?
F17 K1 B1 F13 -71.3(7) . . . . ?
F4 K1 B1 F13 40.7(9) . . . . ?
B2 K1 B1 F13 29.6(8) . . . . ?
B7 K1 B1 F13 -77.4(7) 2_545 . . . ?
B1 K1 B1 F13 168.9(10) 2 . . . ?
F4' K1 B1 K1 -48.0(4) 2_545 . . 2_545 ?
F12 K1 B1 K1 -25(2) . . . 2_545 ?
F16 K1 B1 K1 -134.2(2) . . . 2_545 ?
F4 K1 B1 K1 -48.0(4) 2_545 . . 2_545 ?
F2 K1 B1 K1 133.2(2) . . . 2_545 ?
F8 K1 B1 K1 124.9(9) . . . 2_545 ?
F17 K1 B1 K1 49.1(2) . . . 2_545 ?
F4 K1 B1 K1 161.1(3) . . . 2_545 ?
B2 K1 B1 K1 150.06(19) . . . 2_545 ?
B7 K1 B1 K1 43.01(16) 2_545 . . 2_545 ?
B1 K1 B1 K1 -70.7(13) 2 . . 2_545 ?
F6' F6 B2 F4' -158.3(15) . . . . ?
F6' F6 B2 F2 -36.1(15) . . . . ?
F6' F6 B2 F7 94.0(14) . . . . ?
F6' F6 B2 F4 -148.0(14) . . . . ?
F6' F6 B2 K1 -68.9(13) . . . . ?
F6' F6 B2 K1 -146.6(13) . . . 2 ?
K1 F2 B2 F4' 35.4(13) . . . . ?
K1 F2 B2 F6' -90.7(8) . . . . ?
K1 F2 B2 F6 -72.6(10) . . . . ?
K1 F2 B2 F7 157.4(5) . . . . ?
K1 F2 B2 F4 45.8(10) . . . . ?
K1 F2 B2 K1 23.6(8) . . . 2 ?
K1 F4 B2 F4' 30(2) 2 . . . ?
K1 F4 B2 F4' 133(3) . . . . ?
F4' F4 B2 F6' -49(3) . . . . ?
K1 F4 B2 F6' -20(2) 2 . . . ?
K1 F4 B2 F6' 83.8(12) . . . . ?
F4' F4 B2 F6 -27(3) . . . . ?
K1 F4 B2 F6 3.0(17) 2 . . . ?
K1 F4 B2 F6 106.6(7) . . . . ?
F4' F4 B2 F2 -157(3) . . . . ?
K1 F4 B2 F2 -126.9(12) 2 . . . ?
K1 F4 B2 F2 -23.4(5) . . . . ?
F4' F4 B2 F7 91(3) . . . . ?
K1 F4 B2 F7 121.1(12) 2 . . . ?
K1 F4 B2 F7 -135.4(5) . . . . ?
F4' F4 B2 K1 -133(3) . . . . ?
K1 F4 B2 K1 -103.5(13) 2 . . . ?
F4' F4 B2 K1 -30(2) . . . 2 ?
K1 F4 B2 K1 103.5(13) . . . 2 ?
F4' K1 B2 F4' 32.9(19) 2_545 . . . ?
F12 K1 B2 F4' -40.2(8) . . . . ?
F16 K1 B2 F4' 58.2(8) . . . . ?
F4 K1 B2 F4' 76.2(13) 2_545 . . . ?
F2 K1 B2 F4' -148.9(11) . . . . ?
F8 K1 B2 F4' 147.0(8) . . . . ?
F17 K1 B2 F4' -116.1(8) . . . . ?
F4 K1 B2 F4' -17.0(11) . . . . ?
B7 K1 B2 F4' -131.0(8) 2_545 . . . ?
B1 K1 B2 F4' 140.8(8) . . . . ?
B1 K1 B2 F4' -32.8(8) 2 . . . ?
F4' K1 B2 F6' -84.4(14) 2_545 . . . ?
F12 K1 B2 F6' -157.5(7) . . . . ?
F16 K1 B2 F6' -59.1(6) . . . . ?
F4 K1 B2 F6' -41.1(13) 2_545 . . . ?
F2 K1 B2 F6' 93.7(9) . . . . ?
F8 K1 B2 F6' 29.7(7) . . . . ?
F17 K1 B2 F6' 126.6(6) . . . . ?
F4 K1 B2 F6' -134.3(10) . . . . ?
B7 K1 B2 F6' 111.7(6) 2_545 . . . ?
B1 K1 B2 F6' 23.5(7) . . . . ?
B1 K1 B2 F6' -150.1(6) 2 . . . ?
F4' K1 B2 F6 -55.0(14) 2_545 . . . ?
F12 K1 B2 F6 -128.1(7) . . . . ?
F16 K1 B2 F6 -29.7(6) . . . . ?
F4 K1 B2 F6 -11.7(13) 2_545 . . . ?
F2 K1 B2 F6 123.1(10) . . . . ?
F8 K1 B2 F6 59.1(6) . . . . ?
F17 K1 B2 F6 156.0(6) . . . . ?
F4 K1 B2 F6 -104.9(10) . . . . ?
B7 K1 B2 F6 141.1(6) 2_545 . . . ?
B1 K1 B2 F6 52.8(6) . . . . ?
B1 K1 B2 F6 -120.7(6) 2 . . . ?
F4' K1 B2 F2 -178.2(13) 2_545 . . . ?
F12 K1 B2 F2 108.8(8) . . . . ?
F16 K1 B2 F2 -152.8(7) . . . . ?
F4 K1 B2 F2 -134.8(12) 2_545 . . . ?
F8 K1 B2 F2 -64.0(7) . . . . ?
F17 K1 B2 F2 32.8(7) . . . . ?
F4 K1 B2 F2 132.0(11) . . . . ?
B7 K1 B2 F2 17.9(7) 2_545 . . . ?
B1 K1 B2 F2 -70.3(7) . . . . ?
B1 K1 B2 F2 116.2(7) 2 . . . ?
F4' K1 B2 F7 149.2(12) 2_545 . . . ?
F12 K1 B2 F7 76.1(7) . . . . ?
F16 K1 B2 F7 174.6(7) . . . . ?
F4 K1 B2 F7 -167.4(10) 2_545 . . . ?
F2 K1 B2 F7 -32.6(7) . . . . ?
F8 K1 B2 F7 -96.7(6) . . . . ?
F17 K1 B2 F7 0.2(7) . . . . ?
F4 K1 B2 F7 99.3(10) . . . . ?
B7 K1 B2 F7 -14.7(7) 2_545 . . . ?
B1 K1 B2 F7 -102.9(6) . . . . ?
B1 K1 B2 F7 83.5(6) 2 . . . ?
F4' K1 B2 F4 49.9(13) 2_545 . . . ?
F12 K1 B2 F4 -23.2(8) . . . . ?
F16 K1 B2 F4 75.2(7) . . . . ?
F4 K1 B2 F4 93.2(13) 2_545 . . . ?
F2 K1 B2 F4 -132.0(11) . . . . ?
F8 K1 B2 F4 164.0(8) . . . . ?
F17 K1 B2 F4 -99.1(7) . . . . ?
B7 K1 B2 F4 -114.0(7) 2_545 . . . ?
B1 K1 B2 F4 157.7(7) . . . . ?
B1 K1 B2 F4 -15.8(7) 2 . . . ?
F4' K1 B2 K1 24.1(12) 2_545 . . 2 ?
F12 K1 B2 K1 -48.9(3) . . . 2 ?
F16 K1 B2 K1 49.48(17) . . . 2 ?
F4 K1 B2 K1 67.5(10) 2_545 . . 2 ?
F2 K1 B2 K1 -157.7(8) . . . 2 ?
F8 K1 B2 K1 138.3(2) . . . 2 ?
F17 K1 B2 K1 -124.9(2) . . . 2 ?
F4 K1 B2 K1 -25.8(7) . . . 2 ?
B7 K1 B2 K1 -139.77(19) 2_545 . . 2 ?
B1 K1 B2 K1 131.99(19) . . . 2 ?
B1 K1 B2 K1 -41.55(16) 2 . . 2 ?
K1 F16 B7 F15 -23.6(15) . . . . ?
K1 F16 B7 F17 98.9(11) . . . 2 ?
K1 F16 B7 F14 -142.6(9) . . . . ?
K1 F16 B7 K1 78.0(11) . . . 2 ?
F4' K1 B7 F15 29.4(6) 2_545 . . . ?
F12 K1 B7 F15 -58.2(5) . . . . ?
F16 K1 B7 F15 157.7(14) . . . . ?
F4 K1 B7 F15 43.2(5) 2_545 . . . ?
F2 K1 B7 F15 -150.9(5) . . . . ?
F8 K1 B7 F15 125.3(5) . . . . ?
F17 K1 B7 F15 -51.6(11) . . . . ?
F4 K1 B7 F15 -122.4(5) . . . . ?
B2 K1 B7 F15 -145.3(5) . . . . ?
B7 K1 B7 F15 36.0(11) 2_545 . . . ?
B1 K1 B7 F15 111.1(5) . . . . ?
B1 K1 B7 F15 -60.6(5) 2 . . . ?
F4' K1 B7 F17 144.4(6) 2_545 . . 2 ?
F12 K1 B7 F17 56.8(5) . . . 2 ?
F16 K1 B7 F17 -87.3(12) . . . 2 ?
F4 K1 B7 F17 158.2(5) 2_545 . . 2 ?
F2 K1 B7 F17 -35.9(5) . . . 2 ?
F8 K1 B7 F17 -119.6(5) . . . 2 ?
F17 K1 B7 F17 63.4(11) . . . 2 ?
F4 K1 B7 F17 -7.4(5) . . . 2 ?
B2 K1 B7 F17 -30.3(4) . . . 2 ?
B7 K1 B7 F17 151.0(9) 2_545 . . 2 ?
B1 K1 B7 F17 -133.8(5) . . . 2 ?
B1 K1 B7 F17 54.4(5) 2 . . 2 ?
F4' K1 B7 F16 -128.4(12) 2_545 . . . ?
F12 K1 B7 F16 144.0(12) . . . . ?
F4 K1 B7 F16 -114.6(12) 2_545 . . . ?
F2 K1 B7 F16 51.4(12) . . . . ?
F8 K1 B7 F16 -32.4(12) . . . . ?
F17 K1 B7 F16 150.7(13) . . . . ?
F4 K1 B7 F16 79.9(12) . . . . ?
B2 K1 B7 F16 57.0(11) . . . . ?
B7 K1 B7 F16 -121.7(11) 2_545 . . . ?
B1 K1 B7 F16 -46.6(12) . . . . ?
B1 K1 B7 F16 141.7(12) 2 . . . ?
F4' K1 B7 F14 -85.5(6) 2_545 . . . ?
F12 K1 B7 F14 -173.1(5) . . . . ?
F16 K1 B7 F14 42.9(10) . . . . ?
F4 K1 B7 F14 -71.7(6) 2_545 . . . ?
F2 K1 B7 F14 94.3(5) . . . . ?
F8 K1 B7 F14 10.5(5) . . . . ?
F17 K1 B7 F14 -166.5(8) . . . . ?
F4 K1 B7 F14 122.8(5) . . . . ?
B2 K1 B7 F14 99.8(5) . . . . ?
B7 K1 B7 F14 -78.8(7) 2_545 . . . ?
B1 K1 B7 F14 -3.7(5) . . . . ?
B1 K1 B7 F14 -175.4(5) 2 . . . ?
F4' K1 B7 K1 132.1(4) 2_545 . . 2 ?
F12 K1 B7 K1 44.5(3) . . . 2 ?
F16 K1 B7 K1 -99.6(12) . . . 2 ?
F4 K1 B7 K1 145.9(3) 2_545 . . 2 ?
F2 K1 B7 K1 -48.1(2) . . . 2 ?
F8 K1 B7 K1 -131.94(19) . . . 2 ?
F17 K1 B7 K1 51.1(9) . . . 2 ?
F4 K1 B7 K1 -19.7(2) . . . 2 ?
B2 K1 B7 K1 -42.59(15) . . . 2 ?
B7 K1 B7 K1 138.8(8) 2_545 . . 2 ?
B1 K1 B7 K1 -146.13(17) . . . 2 ?
B1 K1 B7 K1 42.13(16) 2 . . 2 ?
C9 N2 C5 C6 -58.9(7) . . . . ?
C13 N2 C5 C6 179.6(7) . . . . ?
C10 N2 C5 C6 59.5(7) . . . . ?
C8 N1 C6 C5 59.6(8) . . . . ?
C11 N1 C6 C5 -61.4(8) . . . . ?
N2 C5 C6 N1 0.9(9) . . . . ?
C6 N1 C8 C9 -61.4(7) . . . . ?
C11 N1 C8 C9 59.4(7) . . . . ?
C13 N2 C9 C8 179.0(6) . . . . ?
C10 N2 C9 C8 -60.9(6) . . . . ?
C5 N2 C9 C8 57.2(7) . . . . ?
N1 C8 C9 N2 2.0(8) . . . . ?
C9 N2 C10 C11 58.4(6) . . . . ?
C13 N2 C10 C11 178.9(6) . . . . ?
C5 N2 C10 C11 -60.4(6) . . . . ?
N2 C10 C11 N1 1.4(7) . . . . ?
C8 N1 C11 C10 -61.2(7) . . . . ?
C6 N1 C11 C10 59.9(7) . . . . ?
K1 F4 F4' B2 -159.7(11) 2 . . . ?
K1 F4 F4' B2 -66(2) . . . . ?
B2 F4 F4' K1 159.7(11) . . . 2 ?
K1 F4 F4' K1 93.5(19) . . . 2 ?
F6' B2 F4' F4 142(3) . . . . ?
F6 B2 F4' F4 155(3) . . . . ?
F2 B2 F4' F4 26(3) . . . . ?
F7 B2 F4' F4 -96(3) . . . . ?
K1 B2 F4' F4 44(3) . . . . ?
K1 B2 F4' F4 88(3) 2 . . . ?
F6' B2 F4' K1 55(3) . . . 2 ?
F6 B2 F4' K1 67(3) . . . 2 ?
F2 B2 F4' K1 -61(3) . . . 2 ?
F7 B2 F4' K1 176(2) . . . 2 ?
F4 B2 F4' K1 -88(3) . . . 2 ?
K1 B2 F4' K1 -44(3) . . . 2 ?
F4' B2 F6' F6 24.5(16) . . . . ?
F2 B2 F6' F6 150.7(13) . . . . ?
F7 B2 F6' F6 -96.5(13) . . . . ?
F4 B2 F6' F6 44.5(19) . . . . ?
K1 B2 F6' F6 118.3(12) . . . . ?
K1 B2 F6' F6 35.4(14) 2 . . . ?
